data_1566781
loop_
_publ_author_name
'Somerville, Rosie J.'
'Campos, Jes\'us'
'Carmona, Ernesto'
'Grabowsky, Simon'
'Malaspina, Lorraine A.'
'Balcells, David'
'Hevia, Eva'
'Nova, Ainara'
'P\'erez-Jim\'enez, Marina'
'Borys, Andryj M.'

_publ_section_title
;
 Unmasking the constitution and bonding of the proposed lithium nickelate
 &#x201C;Li3NiPh3(solv)3&#x201D;: Revealing the hidden C6H4 ligand
;
_journal_name_full 'Chemical Science'
_journal_paper_doi 10.1039/D2SC01244H
_journal_year 2022
_chemical_formula_moiety 'C80 H126 Na6 Ni2 O6'
_chemical_formula_sum 'C80 H126 Na6 Ni2 O6'
_chemical_formula_weight 1439.13
_space_group_IT_number 15
_space_group_name_Hall '-C 2yc'
_space_group_name_H-M_alt 'C 1 2/c 1'
_symmetry_cell_setting monoclinic
_symmetry_Int_Tables_number 15
_symmetry_space_group_name_Hall '-C 2yc'
_symmetry_space_group_name_H-M 'C 1 2/c 1'
_atom_sites_solution_hydrogens geom
_atom_sites_solution_primary dual
_audit_creation_date 2021-05-10T17:48:57-00:00
_audit_update_record
;
2021-12-08 deposited with the CCDC.	2022-04-11 downloaded from the CCDC.
;
_cell_angle_alpha 90
_cell_angle_beta 109.7306(7)
_cell_angle_gamma 90
_cell_formula_units_Z 4
_cell_length_a 21.45144(13)
_cell_length_b 17.82545(10)
_cell_length_c 22.25202(14)
_cell_measurement_reflns_used 72089
_cell_measurement_temperature 100.01(10)
_cell_measurement_theta_max 79.496
_cell_measurement_theta_min 3.296
_cell_volume 8009.22(9)
_computing_cell_refinement 'CrysAlisPro 1.171.41.99a (Rigaku OD, 2021)'
_computing_data_collection 'CrysAlisPro 1.171.41.99a (Rigaku OD, 2021)'
_computing_data_reduction 'CrysAlisPro 1.171.41.99a (Rigaku OD, 2021)'
_computing_molecular_graphics 'Olex2 1.3 (Dolomanov et al., 2009)'
_computing_publication_material 'Olex2 1.3 (Dolomanov et al., 2009)'
_computing_structure_refinement 'SHELXL 2018/3 (Sheldrick, 2015)'
_computing_structure_solution 'SHELXT 2018/2 (Sheldrick, 2018)'
_diffrn_ambient_environment N~2~
_diffrn_ambient_temperature 100.01(10)
_diffrn_detector 'Hybrid Pixel Array Detector'
_diffrn_detector_area_resol_mean 10
_diffrn_detector_type HyPix
_diffrn_measured_fraction_theta_full 1
_diffrn_measured_fraction_theta_max 1
_diffrn_measurement_details
;
        List of Runs (angles in degrees, time in seconds):
  # Type    Start    End  Width  t~exp~   \w     \q     \k     \f   Frames
#--------------------------------------------------------------------------
  1  \w    -94.00  -8.00   0.50    0.35    --  -23.00 -57.00 -67.00  172
  2  \w    -38.00  50.00   0.50    0.35    --  -23.00  57.00  74.00  176
  3  \w    -23.00  63.00   0.50    0.35    --   47.95 -57.00 -67.00  172
  4  \w     33.00 119.00   0.50    0.35    --   47.95  57.00  74.00  172
  5  \w     98.00 177.00   0.50    2.00    --  113.25  57.00  74.00  158
  6  \w    -95.00   0.00   0.50    0.35    --  -23.00 -77.00-180.00  190
  7  \w    -70.00 -12.00   0.50    0.35    --  -23.00 125.00 120.00  116
  8  \w    -95.00 -10.00   0.50    0.35    --  -23.00 -45.00 -30.00  170
  9  \w    -70.00 -12.00   0.50    0.35    --  -23.00 125.00  90.00  116
 10  \w     25.00 120.00   0.50    0.35    --   47.95  77.00  30.00  190
 11  \w    -26.00  23.00   0.50    0.35    --   47.95 -19.00-180.00   98
 12  \w     42.00 141.00   0.50    2.00    --  113.25 -88.00  52.49  198
 13  \w     42.00  68.00   0.50    2.00    --  113.25 -61.00  90.00   52
 14  \w     42.00 106.00   0.50    2.00    --  113.25 -94.00 -30.00  128
 15  \w     98.00 177.00   0.50    2.00    --  113.25  58.00  42.51  158
 16  \w     91.00 177.00   0.50    2.00    --  113.25  77.00-180.00  172
 17  \w     97.00 177.00   0.50    2.00    --  113.25  61.00 -90.00  160
 18  \w     42.00 105.00   0.50    2.00    --  113.25 -92.00-104.65  126
 19  \w    101.00 177.00   0.50    2.00    --  113.25  45.00  30.00  152
 20  \w     97.00 177.00   0.50    2.00    --  113.25  61.00   0.00  160
 21  \w     97.00 177.00   0.50    2.00    --  113.25  61.00 120.00  160
 22  \w     42.00 106.00   0.50    2.00    --  113.25 -94.00-150.00  128
 23  \w    101.00 177.00   0.50    2.00    --  113.25  31.00  21.05  152
 24  \w    100.00 177.00   0.50    2.00    --  113.25  48.00 -34.62  154
 25  \w     42.00 102.00   0.50    2.00    --  113.25 -77.00  60.00  120
 26  \w     97.00 177.00   0.50    2.00    --  113.25  61.00-150.00  160
 27  \w    101.00 177.00   0.50    2.00    --  113.25  45.00-180.00  152
 28  \w     97.00 177.00   0.50    2.00    --  113.25  61.00  30.00  160
 29  \w     91.00 177.00   0.50    2.00    --  113.25  77.00 -30.00  172
 30  \w     42.00 102.00   0.50    2.00    --  113.25 -77.00 150.00  120
 31  \w     93.00 177.00   0.50    2.00    --  113.25  71.00-107.31  168
 32  \w     42.00  68.00   0.50    2.00    --  113.25 -61.00 120.00   52
 33  \w    101.00 177.00   0.50    2.00    --  113.25  30.00  30.00  152
 34  \w     42.00 102.00   0.50    2.00    --  113.25 -77.00-150.00  120
 35  \w     42.00  68.00   0.50    2.00    --  113.25 -61.00 150.00   52
 36  \w    101.00 177.00   0.50    2.00    --  113.25  43.00  36.70  152
 37  \w     93.00 177.00   0.50    2.00    --  113.25  71.00 -76.17  168
 38  \w     42.00  68.00   0.50    2.00    --  113.25 -61.00 -60.00   52
 39  \w     96.00 177.00   0.50    2.00    --  113.25  64.00  47.77  162
 40  \w     42.00 106.00   0.50    2.00    --  113.25 -94.00-120.00  128
 41  \w    100.00 177.00   0.50    2.00    --  113.25  15.00 -90.00  154
 42  \w     42.00  68.00   0.50    2.00    --  113.25 -61.00  60.00   52
 43  \w     42.00 102.00   0.50    2.00    --  113.25 -77.00   0.00  120
 44  \w     42.00 102.00   0.50    2.00    --  113.25 -77.00 120.00  120
 45  \w    101.00 177.00   0.50    2.00    --  113.25  45.00  60.00  152
 46  \w    101.00 177.00   0.50    2.00    --  113.25  30.00  60.00  152
 47  \w    106.00 177.00   0.50    2.00    --  113.25 102.00 -54.24  142
 48  \w    -70.00 -12.00   0.50    0.35    --  -23.00 125.00 -60.00  116
 49  \w     25.00 120.00   0.50    0.35    --   47.95  77.00 -30.00  190
 50  \w     -1.00  81.00   0.50    0.35    --   47.95 -99.00 -60.00  164
 51  \w     25.00 120.00   0.50    0.35    --   47.95  77.00 120.00  190
 52  \w     25.00 120.00   0.50    0.35    --   47.95  77.00 -60.00  190
 53  \w     25.00 120.00   0.50    0.35    --   47.95  77.00 150.00  190
 54  \w     25.00 120.00   0.50    0.35    --   47.95  77.00  90.00  190
 55  \w     -1.00  81.00   0.50    0.35    --   47.95 -99.00 120.00  164
 56  \w     25.00 120.00   0.50    0.35    --   47.95  77.00-120.00  190
 57  \w     25.00 120.00   0.50    0.35    --   47.95  77.00   0.00  190
 58  \w     36.00 121.00   0.50    0.35    --   47.95  38.00 -30.00  170
 59  \w     25.00 120.00   0.50    0.35    --   47.95  77.00-150.00  190
 60  \w     42.00  68.00   0.50    2.00    --  113.25 -61.00 -90.00   52
 61  \w     95.00 177.00   0.50    2.00    --  113.25  67.00 131.85  164
;
_diffrn_measurement_device 'four-circle diffractometer'
_diffrn_measurement_device_type 'XtaLAB Synergy, Dualflex, HyPix'
_diffrn_measurement_method '\w scans'
_diffrn_orient_matrix_type 'CrysAlisPro convention (1999,Acta A55,543-557)'
_diffrn_orient_matrix_UB_11 0.0386938
_diffrn_orient_matrix_UB_12 -0.0582229
_diffrn_orient_matrix_UB_13 0.0497782
_diffrn_orient_matrix_UB_21 -0.0656476
_diffrn_orient_matrix_UB_22 -0.0315972
_diffrn_orient_matrix_UB_23 0.003143
_diffrn_orient_matrix_UB_31 -0.0032203
_diffrn_orient_matrix_UB_32 -0.0555127
_diffrn_orient_matrix_UB_33 -0.0540805
_diffrn_radiation_monochromator mirror
_diffrn_radiation_probe x-ray
_diffrn_radiation_type 'Cu K\a'
_diffrn_radiation_wavelength 1.54184
_diffrn_reflns_av_R_equivalents 0.0467
_diffrn_reflns_av_unetI/netI 0.0568
_diffrn_reflns_Laue_measured_fraction_full 1
_diffrn_reflns_Laue_measured_fraction_max 1
_diffrn_reflns_limit_h_max 26
_diffrn_reflns_limit_h_min -26
_diffrn_reflns_limit_k_max 22
_diffrn_reflns_limit_k_min -22
_diffrn_reflns_limit_l_max 27
_diffrn_reflns_limit_l_min -27
_diffrn_reflns_number 113505
_diffrn_reflns_point_group_measured_fraction_full 1
_diffrn_reflns_point_group_measured_fraction_max 1
_diffrn_reflns_theta_full 67.684
_diffrn_reflns_theta_max 73.498
_diffrn_reflns_theta_min 3.307
_diffrn_source 'micro-focus sealed X-ray tube'
_diffrn_source_type 'PhotonJet (Cu) X-ray Source'
_exptl_absorpt_coefficient_mu 1.271
_exptl_absorpt_correction_T_max 1
_exptl_absorpt_correction_T_min 0.43875
_exptl_absorpt_correction_type multi-scan
_exptl_absorpt_process_details
;
        CrysAlisPro 1.171.41.99a (Rigaku Oxford Diffraction, 2021)
        Empirical absorption correction using spherical harmonics,
        implemented in SCALE3 ABSPACK scaling algorithm.
;
_exptl_crystal_colour yellow
_exptl_crystal_density_diffrn 1.194
_exptl_crystal_description block
_exptl_crystal_F_000 3104
_exptl_crystal_size_max 0.225
_exptl_crystal_size_mid 0.205
_exptl_crystal_size_min 0.135
_refine_diff_density_max 0.659
_refine_diff_density_min -0.527
_refine_diff_density_rms 0.053
_refine_ls_extinction_method none
_refine_ls_goodness_of_fit_ref 1.057
_refine_ls_hydrogen_treatment constr
_refine_ls_matrix_type full
_refine_ls_number_parameters 524
_refine_ls_number_reflns 8086
_refine_ls_number_restraints 17
_refine_ls_restrained_S_all 1.059
_refine_ls_R_factor_all 0.0509
_refine_ls_R_factor_gt 0.0494
_refine_ls_shift/su_max 0.001
_refine_ls_shift/su_mean 0
_refine_ls_structure_factor_coef Fsqd
_refine_ls_weighting_details 'w=1/[\s^2^(Fo^2^)+(0.0672P)^2^+12.1959P] where P=(Fo^2^+2Fc^2^)/3'
_refine_ls_weighting_scheme calc
_refine_ls_wR_factor_gt 0.1357
_refine_ls_wR_factor_ref 0.1369
_reflns_Friedel_coverage 0
_reflns_number_gt 7681
_reflns_number_total 8086
_reflns_threshold_expression 'I > 2\s(I)'
_cod_data_source_file d2sc01244h5.cif
_cod_data_source_block 21EH115_AMB-502
_cod_original_cell_volume 8009.21(9)
_cod_database_code 1566781
_shelx_estimated_absorpt_t_min 0.763
_shelx_estimated_absorpt_t_max 0.847
_oxdiff_exptl_absorpt_empirical_details
;
        Empirical correction (ABSPACK) includes:
        - Absorption correction using spherical harmonics
        - Frame scaling
;
_oxdiff_exptl_absorpt_empirical_full_max 2.449
_oxdiff_exptl_absorpt_empirical_full_min 0.602
_shelx_shelxl_version_number 2018/3
_olex2_refinement_description
;
        1. Fixed Uiso
 At 1.2 times of:
  All C(H) groups, All C(H,H) groups
 At 1.5 times of:
  All C(H,H,H) groups
        2. Restrained distances
 C37-C36 \\sim C37A-C36A
 with sigma of 0.002
        3. Rigid bond restraints
 C36, C37
 with sigma for 1-2 distances of 0.001 and sigma for 1-3 distances of 0.001
 O3A, C38A, C39A
 with sigma for 1-2 distances of 0.01 and sigma for 1-3 distances of 0.01
        4. Uiso/Uaniso restraints and constraints
Uanis(C34) \\sim Ueq, Uanis(C37) \\sim Ueq: with sigma of 0.01 and sigma for
        terminal atoms of 0.02
        5. Others
 Sof(C38A)=Sof(H38A)=Sof(H38B)=Sof(C40A)=Sof(H40B)=Sof(H40C)=Sof(H40A)=
 Sof(O3A)=Sof(C39A)=Sof(H39A)=Sof(H39B)=Sof(H39C)=Sof(C21)=Sof(H21A)=Sof(H21B)=
 1-FVAR(1)
 Sof(O3)=Sof(C38)=Sof(H38C)=Sof(H38D)=Sof(C41)=Sof(H41A)=Sof(H41B)=Sof(H41C)=
 Sof(C39)=Sof(H39D)=Sof(H39E)=Sof(H39F)=Sof(C40)=Sof(H40D)=Sof(H40E)=FVAR(1)
 Sof(O2A)=Sof(C34A)=Sof(H34A)=Sof(H34B)=Sof(C37A)=Sof(H37D)=Sof(H37E)=
 Sof(H37F)=Sof(C36A)=Sof(H36C)=Sof(H36D)=Sof(C35A)=Sof(H35D)=Sof(H35E)=
 Sof(H35F)=1-FVAR(2)
 Sof(C35)=Sof(H35A)=Sof(H35B)=Sof(H35C)=Sof(C36)=Sof(H36A)=Sof(H36B)=Sof(C37)=
 Sof(H37A)=Sof(H37B)=Sof(H37C)=Sof(O2)=Sof(C34)=Sof(H34C)=Sof(H34D)=FVAR(2)
        6.a Ternary CH refined with riding coordinates:
 C14(H14), C13(H13), C29(H29), C22(H22), C28(H28), C25(H25), C26(H26)
        6.b Secondary CH2 refined with riding coordinates:
 C15(H15A,H15B), C20(H20A,H20B), C16(H16A,H16B), C30(H30A,H30B), C19(H19A,
 H19B), C27(H27A,H27B), C23(H23A,H23B), C32(H32A,H32B), C38A(H38A,H38B),
 C34A(H34A,H34B), C38(H38C,H38D), C24(H24A,H24B), C36(H36A,H36B), C21(H21A,
 H21B), C40(H40D,H40E), C36A(H36C,H36D), C34(H34C,H34D)
        6.c Me refined with riding coordinates:
 C35(H35A,H35B,H35C), C35A(H35D,H35E,H35F)
        6.d Aromatic/amide H refined with riding coordinates:
 C12(H12), C6(H6), C8(H8), C2(H2), C5(H5), C11(H11), C4(H4), C3(H3), C9(H9),
 C10(H10), C18(H18), C17(H17)
        6.e Idealised Me refined as rotating group:
 C31(H31A,H31B,H31C), C33(H33A,H33B,H33C), C40A(H40B,H40C,H40A), C41(H41A,H41B,
 H41C), C39A(H39A,H39B,H39C), C37(H37A,H37B,H37C), C37A(H37D,H37E,H37F),
 C39(H39D,H39E,H39F)
;

loop_
_symmetry_equiv_pos_as_xyz
'x, y, z'
'-x, y, -z+1/2'
'x+1/2, y+1/2, z'
'-x+1/2, y+1/2, -z+1/2'
'-x, -y, -z'
'x, -y, z-1/2'
'-x+1/2, -y+1/2, -z'
'x+1/2, -y+1/2, z-1/2'

loop_
_atom_site_label
_atom_site_type_symbol
_atom_site_fract_x
_atom_site_fract_y
_atom_site_fract_z
_atom_site_U_iso_or_equiv
_atom_site_adp_type
_atom_site_occupancy
_atom_site_site_symmetry_order
_atom_site_calc_flag
_atom_site_refinement_flags_posn
_atom_site_refinement_flags_adp
_atom_site_refinement_flags_occupancy
_atom_site_disorder_assembly
_atom_site_disorder_group
Ni1 Ni 0.27987(2) 0.42710(2) 0.38516(2) 0.03155(11) Uani 1 1 d . . . . .
Na2 Na 0.34737(4) 0.07003(5) 0.59804(4) 0.0396(2) Uani 1 1 d . . . . .
Na3 Na 0.29325(5) 0.42599(5) 0.25489(4) 0.0447(2) Uani 1 1 d . . . . .
Na1 Na 0.35737(5) 0.30880(5) 0.47395(4) 0.0455(2) Uani 1 1 d . . . . .
O1 O 0.41590(7) -0.03312(9) 0.60352(8) 0.0448(4) Uani 1 1 d . . . . .
O2A O 0.3296(8) 0.5467(7) 0.2344(6) 0.041(2) Uani 0.405(7) 1 d . . P A 2
C7 C 0.20204(9) 0.43965(11) 0.30804(9) 0.0317(4) Uani 1 1 d . . . . .
C1 C 0.33042(9) 0.34861(11) 0.35964(9) 0.0334(4) Uani 1 1 d . . . . .
C12 C 0.15394(9) 0.38187(11) 0.28476(10) 0.0350(4) Uani 1 1 d . . . . .
H12 H 0.159384 0.336967 0.308991 0.042 Uiso 1 1 calc R U . . .
C6 C 0.30124(10) 0.27834(12) 0.33573(10) 0.0372(4) Uani 1 1 d . . . . .
H6 H 0.25515 0.272371 0.32786 0.045 Uiso 1 1 calc R U . . .
C8 C 0.18815(10) 0.50391(12) 0.26822(10) 0.0365(4) Uani 1 1 d . . . . .
H8 H 0.216733 0.545998 0.281205 0.044 Uiso 1 1 calc R U . . .
C14 C 0.27172(10) 0.49953(12) 0.44829(10) 0.0361(4) Uani 1 1 d . . . . .
H14 H 0.237022 0.486078 0.467196 0.043 Uiso 1 1 calc R U . . .
C2 C 0.39909(10) 0.35105(13) 0.36826(10) 0.0390(4) Uani 1 1 d . . . . .
H2 H 0.422483 0.396246 0.383705 0.047 Uiso 1 1 calc R U . . .
C5 C 0.33561(11) 0.21798(13) 0.32316(11) 0.0424(5) Uani 1 1 d . . . . .
H5 H 0.313016 0.172402 0.307481 0.051 Uiso 1 1 calc R U . . .
C13 C 0.33211(10) 0.45577(13) 0.47342(10) 0.0385(4) Uani 1 1 d . . . . .
H13 H 0.329837 0.41764 0.505578 0.046 Uiso 1 1 calc R U . . .
C11 C 0.09957(10) 0.38694(12) 0.22891(10) 0.0408(5) Uani 1 1 d . . . . .
H11 H 0.068709 0.346796 0.216786 0.049 Uiso 1 1 calc R U . . .
C4 C 0.40292(11) 0.22385(13) 0.33337(11) 0.0431(5) Uani 1 1 d . . . . .
H4 H 0.426933 0.182499 0.325361 0.052 Uiso 1 1 calc R U . . .
C3 C 0.43409(10) 0.29079(14) 0.35532(11) 0.0444(5) Uani 1 1 d . . . . .
H3 H 0.47996 0.296086 0.361759 0.053 Uiso 1 1 calc R U . . .
C9 C 0.13504(11) 0.50905(13) 0.21111(10) 0.0421(5) Uani 1 1 d . . . . .
H9 H 0.129425 0.553087 0.185777 0.051 Uiso 1 1 calc R U . . .
C10 C 0.09029(11) 0.45032(14) 0.19095(11) 0.0442(5) Uani 1 1 d . . . . .
H10 H 0.054131 0.453564 0.151992 0.053 Uiso 1 1 calc R U . . .
C29 C 0.33729(10) 0.19896(12) 0.53531(11) 0.0414(5) Uani 1 1 d . . . . .
H29 H 0.290404 0.180967 0.518719 0.05 Uiso 1 1 calc R U . . .
C22 C 0.34931(11) 0.24598(14) 0.58688(11) 0.0471(5) Uani 1 1 d . . . . .
H22 H 0.309518 0.260709 0.597947 0.056 Uiso 1 1 calc R U . . .
C15 C 0.27103(12) 0.58115(12) 0.43006(11) 0.0447(5) Uani 1 1 d . . . . .
H15A H 0.225695 0.594642 0.402252 0.054 Uiso 1 1 calc R U . . .
H15B H 0.300863 0.587961 0.404892 0.054 Uiso 1 1 calc R U . . .
C20 C 0.40047(11) 0.48875(15) 0.48816(11) 0.0491(5) Uani 1 1 d . . . . .
H20A H 0.402382 0.516678 0.450364 0.059 Uiso 1 1 calc R U . . .
H20B H 0.433228 0.447507 0.496699 0.059 Uiso 1 1 calc R U . . .
C16 C 0.29284(12) 0.63623(13) 0.48819(12) 0.0486(5) Uani 1 1 d . . . . .
H16A H 0.262711 0.680048 0.478598 0.058 Uiso 1 1 calc R U . . .
H16B H 0.288478 0.610582 0.526035 0.058 Uiso 1 1 calc R U . . .
C28 C 0.37970(11) 0.15530(14) 0.51415(12) 0.0469(5) Uani 1 1 d . . . . .
H28 H 0.361912 0.138651 0.468595 0.056 Uiso 1 1 calc R U . . .
C30 C 0.44584(12) -0.06302(14) 0.66765(12) 0.0488(5) Uani 1 1 d . . . . .
H30A H 0.437225 -0.028012 0.698489 0.059 Uiso 1 1 calc R U . . .
H30B H 0.494387 -0.06608 0.677758 0.059 Uiso 1 1 calc R U . . .
C19 C 0.41969(12) 0.54277(16) 0.54703(12) 0.0551(6) Uani 1 1 d . . . . .
H19A H 0.389105 0.534327 0.571188 0.066 Uiso 1 1 calc R U . . .
H19B H 0.465024 0.530499 0.57559 0.066 Uiso 1 1 calc R U . . .
C27 C 0.45439(11) 0.15538(15) 0.54466(13) 0.0508(6) Uani 1 1 d . . . . .
H27A H 0.466411 0.143627 0.590665 0.061 Uiso 1 1 calc R U . . .
H27B H 0.47331 0.115773 0.52478 0.061 Uiso 1 1 calc R U . . .
C25 C 0.48439(11) 0.29398(15) 0.56920(12) 0.0511(6) Uani 1 1 d . . . . .
H25 H 0.517268 0.331425 0.564753 0.061 Uiso 1 1 calc R U . . .
C23 C 0.41472(12) 0.25546(15) 0.63927(12) 0.0514(6) Uani 1 1 d . . . . .
H23A H 0.435157 0.205281 0.650384 0.062 Uiso 1 1 calc R U . . .
H23B H 0.406224 0.274984 0.677439 0.062 Uiso 1 1 calc R U . . .
C18 C 0.41722(13) 0.62263(17) 0.52895(12) 0.0555(6) Uani 1 1 d . . . . .
H18 H 0.458425 0.647103 0.536024 0.067 Uiso 1 1 calc R U . . .
C17 C 0.36318(14) 0.66339(15) 0.50387(12) 0.0559(6) Uani 1 1 d . . . . .
H17 H 0.369159 0.714456 0.494873 0.067 Uiso 1 1 calc R U . . .
C32 C 0.44023(14) -0.06544(18) 0.55817(13) 0.0612(7) Uani 1 1 d . . . . .
H32A H 0.446869 -0.119925 0.56649 0.073 Uiso 1 1 calc R U . . .
H32B H 0.483654 -0.042887 0.562301 0.073 Uiso 1 1 calc R U . . .
C31 C 0.42027(13) -0.13847(17) 0.67560(15) 0.0629(7) Uani 1 1 d . . . . .
H31A H 0.427072 -0.172993 0.644095 0.094 Uiso 1 1 calc R U . . .
H31B H 0.372873 -0.135057 0.669234 0.094 Uiso 1 1 calc R U . . .
H31C H 0.444008 -0.157137 0.718706 0.094 Uiso 1 1 calc R U . . .
C35 C 0.2595(7) 0.5345(5) 0.1197(5) 0.057(3) Uani 0.595(7) 1 d . . P A 1
H35A H 0.245242 0.56285 0.079614 0.085 Uiso 0.595(7) 1 calc R U P A 1
H35B H 0.274131 0.48442 0.112204 0.085 Uiso 0.595(7) 1 calc R U P A 1
H35C H 0.222323 0.529934 0.135751 0.085 Uiso 0.595(7) 1 calc R U P A 1
O3 O 0.2669(2) 0.3427(2) 0.16893(15) 0.0477(10) Uani 0.533(5) 1 d . . P A 1
C26 C 0.48372(16) 0.23008(19) 0.53705(16) 0.0703(8) Uani 1 1 d . . . . .
H26 H 0.514814 0.228829 0.512211 0.084 Uiso 1 1 calc R U . . .
C33 C 0.39462(16) -0.0537(2) 0.49379(15) 0.0759(9) Uani 1 1 d . . . . .
H33A H 0.412792 -0.076407 0.463143 0.114 Uiso 1 1 calc R U . . .
H33B H 0.388364 0.000242 0.485371 0.114 Uiso 1 1 calc R U . . .
H33C H 0.35192 -0.076979 0.489385 0.114 Uiso 1 1 calc R U . . .
C38A C 0.4010(7) 0.3459(11) 0.1876(8) 0.074(3) Uani 0.467(5) 1 d . U P A 2
H38A H 0.401759 0.338865 0.143731 0.089 Uiso 0.467(5) 1 calc R U P A 2
H38B H 0.419856 0.300583 0.212989 0.089 Uiso 0.467(5) 1 calc R U P A 2
C34A C 0.3144(5) 0.5803(5) 0.1699(6) 0.037(2) Uani 0.405(7) 1 d . . P A 2
H34A H 0.299516 0.63277 0.170779 0.045 Uiso 0.405(7) 1 calc R U P A 2
H34B H 0.355216 0.581339 0.158519 0.045 Uiso 0.405(7) 1 calc R U P A 2
C38 C 0.3156(5) 0.2967(9) 0.1593(7) 0.051(2) Uani 0.533(5) 1 d . . P A 1
H38C H 0.305832 0.287136 0.113241 0.062 Uiso 0.533(5) 1 calc R U P A 1
H38D H 0.317764 0.248008 0.181387 0.062 Uiso 0.533(5) 1 calc R U P A 1
C24 C 0.46481(19) 0.30687(19) 0.6252(2) 0.0822(10) Uani 1 1 d . . . . .
H24A H 0.447103 0.358571 0.621921 0.099 Uiso 1 1 calc R U . . .
H24B H 0.505665 0.305714 0.663112 0.099 Uiso 1 1 calc R U . . .
C40A C 0.2209(7) 0.3187(11) 0.1487(8) 0.068(4) Uani 0.467(5) 1 d . . P A 2
H40B H 0.214017 0.315235 0.189986 0.103 Uiso 0.467(5) 1 calc R U P A 2
H40C H 0.191598 0.283187 0.118664 0.103 Uiso 0.467(5) 1 calc R U P A 2
H40A H 0.210894 0.369824 0.131944 0.103 Uiso 0.467(5) 1 calc R U P A 2
O3A O 0.3339(2) 0.3587(2) 0.18654(17) 0.0556(13) Uani 0.467(5) 1 d . U P A 2
C36 C 0.3793(5) 0.5804(5) 0.2644(4) 0.091(3) Uani 0.595(7) 1 d D U P A 1
H36A H 0.359064 0.629757 0.266753 0.109 Uiso 0.595(7) 1 calc R U P A 1
H36B H 0.417343 0.588546 0.249429 0.109 Uiso 0.595(7) 1 calc R U P A 1
C41 C 0.1830(3) 0.2466(3) 0.1626(3) 0.0602(14) Uani 0.533(5) 1 d . . P A 1
H41A H 0.212317 0.205694 0.159607 0.09 Uiso 0.533(5) 1 calc R U P A 1
H41B H 0.136972 0.233103 0.139053 0.09 Uiso 0.533(5) 1 calc R U P A 1
H41C H 0.188289 0.255391 0.207572 0.09 Uiso 0.533(5) 1 calc R U P A 1
C39A C 0.4406(3) 0.4153(5) 0.2181(3) 0.075(2) Uani 0.467(5) 1 d . U P A 2
H39A H 0.41926 0.460117 0.194498 0.113 Uiso 0.467(5) 1 calc R U P A 2
H39B H 0.485721 0.411214 0.216903 0.113 Uiso 0.467(5) 1 calc R U P A 2
H39C H 0.442278 0.419342 0.262563 0.113 Uiso 0.467(5) 1 calc R U P A 2
C37 C 0.4018(4) 0.5455(5) 0.3268(3) 0.104(3) Uani 0.595(7) 1 d D U P A 1
H37A H 0.431714 0.50392 0.326968 0.156 Uiso 0.595(7) 1 calc R U P A 1
H37B H 0.363518 0.526309 0.336729 0.156 Uiso 0.595(7) 1 calc R U P A 1
H37C H 0.42523 0.582574 0.35903 0.156 Uiso 0.595(7) 1 calc R U P A 1
C37A C 0.3533(3) 0.6582(4) 0.3029(3) 0.059(2) Uani 0.405(7) 1 d D . P A 2
H37D H 0.355382 0.693127 0.269565 0.088 Uiso 0.405(7) 1 calc R U P A 2
H37E H 0.38219 0.676174 0.344592 0.088 Uiso 0.405(7) 1 calc R U P A 2
H37F H 0.307598 0.655252 0.302712 0.088 Uiso 0.405(7) 1 calc R U P A 2
C21 C 0.2911(9) 0.3005(12) 0.1572(10) 0.084(5) Uani 0.467(5) 1 d . . P A 2
H21A H 0.304243 0.254533 0.183437 0.101 Uiso 0.467(5) 1 calc R U P A 2
H21B H 0.295157 0.290136 0.114946 0.101 Uiso 0.467(5) 1 calc R U P A 2
C39 C 0.3810(5) 0.3396(7) 0.1874(6) 0.056(2) Uani 0.533(5) 1 d . . P A 1
H39D H 0.378229 0.387122 0.164517 0.083 Uiso 0.533(5) 1 calc R U P A 1
H39E H 0.417284 0.309319 0.182863 0.083 Uiso 0.533(5) 1 calc R U P A 1
H39F H 0.389241 0.34971 0.232709 0.083 Uiso 0.533(5) 1 calc R U P A 1
C40 C 0.1999(7) 0.3133(10) 0.1360(8) 0.065(3) Uani 0.533(5) 1 d . . P A 1
H40D H 0.167416 0.352798 0.135933 0.078 Uiso 0.533(5) 1 calc R U P A 1
H40E H 0.195337 0.30314 0.090967 0.078 Uiso 0.533(5) 1 calc R U P A 1
C36A C 0.3749(5) 0.5845(6) 0.2906(5) 0.066(3) Uani 0.405(7) 1 d D . P A 2
H36C H 0.380852 0.552474 0.328485 0.079 Uiso 0.405(7) 1 calc R U P A 2
H36D H 0.418657 0.589439 0.285107 0.079 Uiso 0.405(7) 1 calc R U P A 2
O2 O 0.3322(6) 0.5329(6) 0.2213(5) 0.063(2) Uani 0.595(7) 1 d . . P A 1
C34 C 0.3125(8) 0.5727(8) 0.1654(9) 0.109(5) Uani 0.595(7) 1 d . U P A 1
H34C H 0.350074 0.57794 0.149325 0.13 Uiso 0.595(7) 1 calc R U P A 1
H34D H 0.298127 0.623576 0.172935 0.13 Uiso 0.595(7) 1 calc R U P A 1
C35A C 0.2639(12) 0.5392(13) 0.1219(10) 0.095(8) Uani 0.405(7) 1 d . . P A 2
H35D H 0.255407 0.563174 0.080281 0.143 Uiso 0.405(7) 1 calc R U P A 2
H35E H 0.27885 0.487545 0.120304 0.143 Uiso 0.405(7) 1 calc R U P A 2
H35F H 0.223168 0.53896 0.132559 0.143 Uiso 0.405(7) 1 calc R U P A 2

loop_
_atom_site_aniso_label
_atom_site_aniso_U_11
_atom_site_aniso_U_22
_atom_site_aniso_U_33
_atom_site_aniso_U_23
_atom_site_aniso_U_13
_atom_site_aniso_U_12
Ni1 0.02735(18) 0.03519(19) 0.03096(19) 0.00026(12) 0.00830(13) 0.00255(12)
Na2 0.0360(4) 0.0435(5) 0.0437(4) 0.0029(3) 0.0193(3) 0.0028(3)
Na3 0.0535(5) 0.0503(5) 0.0340(4) 0.0059(3) 0.0197(4) 0.0127(4)
Na1 0.0503(5) 0.0449(5) 0.0393(4) 0.0098(4) 0.0125(4) 0.0050(4)
O1 0.0394(8) 0.0477(9) 0.0501(9) 0.0071(7) 0.0188(7) 0.0090(7)
O2A 0.043(3) 0.039(3) 0.035(4) 0.003(3) 0.004(3) 0.004(2)
C7 0.0278(9) 0.0347(9) 0.0332(9) 0.0011(7) 0.0113(7) 0.0018(7)
C1 0.0307(9) 0.0407(10) 0.0277(9) 0.0036(7) 0.0083(7) 0.0043(8)
C12 0.0317(9) 0.0349(10) 0.0383(10) 0.0037(8) 0.0114(8) 0.0009(8)
C6 0.0314(9) 0.0391(10) 0.0401(10) 0.0027(8) 0.0108(8) 0.0045(8)
C8 0.0313(9) 0.0358(10) 0.0418(10) 0.0042(8) 0.0115(8) -0.0011(8)
C14 0.0329(9) 0.0398(10) 0.0370(10) -0.0011(8) 0.0137(8) -0.0001(8)
C2 0.0317(10) 0.0476(12) 0.0375(10) -0.0010(9) 0.0115(8) 0.0002(8)
C5 0.0405(11) 0.0389(11) 0.0470(12) 0.0003(9) 0.0138(9) 0.0046(9)
C13 0.0362(10) 0.0443(11) 0.0340(10) -0.0001(8) 0.0106(8) 0.0019(9)
C11 0.0326(10) 0.0401(11) 0.0453(11) -0.0021(9) 0.0076(8) -0.0037(8)
C4 0.0400(11) 0.0463(12) 0.0440(11) 0.0016(9) 0.0157(9) 0.0128(9)
C3 0.0317(10) 0.0610(14) 0.0424(11) 0.0006(10) 0.0152(9) 0.0061(9)
C9 0.0395(11) 0.0426(11) 0.0427(11) 0.0123(9) 0.0118(9) 0.0038(9)
C10 0.0344(10) 0.0510(12) 0.0394(11) 0.0052(9) 0.0020(8) 0.0030(9)
C29 0.0290(9) 0.0420(11) 0.0501(12) 0.0134(9) 0.0095(9) 0.0003(8)
C22 0.0422(11) 0.0574(14) 0.0458(12) 0.0123(10) 0.0205(10) 0.0095(10)
C15 0.0449(12) 0.0409(11) 0.0418(11) -0.0017(9) 0.0062(9) 0.0003(9)
C20 0.0340(11) 0.0624(15) 0.0461(12) -0.0118(11) 0.0072(9) 0.0009(10)
C16 0.0522(13) 0.0403(11) 0.0484(12) -0.0049(10) 0.0108(10) 0.0007(10)
C28 0.0391(11) 0.0473(12) 0.0498(12) -0.0006(10) 0.0093(9) 0.0041(9)
C30 0.0400(11) 0.0560(14) 0.0474(12) 0.0031(10) 0.0109(10) 0.0028(10)
C19 0.0409(12) 0.0672(16) 0.0471(13) -0.0133(12) 0.0017(10) -0.0031(11)
C27 0.0394(11) 0.0531(14) 0.0626(15) 0.0080(11) 0.0207(11) 0.0080(10)
C25 0.0347(11) 0.0578(14) 0.0589(14) 0.0101(12) 0.0136(10) -0.0073(10)
C23 0.0503(13) 0.0538(14) 0.0526(13) 0.0006(11) 0.0207(11) -0.0069(11)
C18 0.0467(13) 0.0696(17) 0.0475(13) -0.0140(12) 0.0124(11) -0.0160(12)
C17 0.0748(18) 0.0472(13) 0.0462(13) -0.0100(10) 0.0211(12) -0.0217(12)
C32 0.0495(14) 0.0791(19) 0.0581(15) -0.0041(13) 0.0222(12) 0.0145(13)
C31 0.0473(14) 0.0684(17) 0.0672(17) 0.0172(14) 0.0116(12) -0.0002(12)
C35 0.068(6) 0.057(4) 0.045(6) 0.018(3) 0.018(4) 0.029(4)
O3 0.059(2) 0.0440(19) 0.0404(16) -0.0010(14) 0.0172(16) 0.0046(18)
C26 0.0683(18) 0.078(2) 0.0755(19) -0.0011(16) 0.0378(16) -0.0222(15)
C33 0.0665(18) 0.100(2) 0.0607(17) -0.0154(17) 0.0206(14) 0.0199(17)
C38A 0.068(7) 0.113(7) 0.058(4) 0.038(4) 0.042(5) 0.049(5)
C34A 0.041(4) 0.025(3) 0.060(5) 0.016(3) 0.036(4) 0.013(3)
C38 0.073(5) 0.046(4) 0.043(3) 0.001(3) 0.029(4) 0.007(4)
C24 0.084(2) 0.0614(18) 0.119(3) -0.0059(18) 0.059(2) -0.0186(16)
C40A 0.086(12) 0.058(5) 0.065(9) -0.014(6) 0.030(8) -0.022(8)
O3A 0.073(3) 0.057(2) 0.043(2) 0.0070(17) 0.0278(19) 0.023(2)
C36 0.120(6) 0.089(5) 0.059(4) -0.011(3) 0.024(5) -0.036(4)
C41 0.056(3) 0.064(3) 0.060(3) -0.018(2) 0.019(2) -0.004(2)
C39A 0.068(4) 0.102(5) 0.071(4) 0.033(4) 0.042(3) 0.033(3)
C37 0.114(6) 0.121(6) 0.061(3) -0.001(3) 0.010(3) -0.059(5)
C37A 0.052(4) 0.067(4) 0.052(4) -0.007(3) 0.009(3) -0.004(3)
C21 0.154(17) 0.059(5) 0.060(6) 0.013(4) 0.062(11) 0.030(12)
C39 0.061(6) 0.065(4) 0.055(4) 0.006(3) 0.039(4) 0.021(4)
C40 0.059(6) 0.070(7) 0.056(5) -0.018(4) 0.007(5) 0.002(5)
C36A 0.052(4) 0.085(6) 0.043(5) -0.007(5) -0.008(4) 0.005(4)
O2 0.055(3) 0.084(6) 0.046(4) -0.004(3) 0.014(2) -0.019(3)
C34 0.116(8) 0.122(9) 0.104(8) 0.032(6) 0.057(7) 0.004(6)
C35A 0.086(12) 0.166(17) 0.046(10) 0.017(9) 0.038(9) -0.015(10)

loop_
_atom_type_symbol
_atom_type_description
_atom_type_scat_dispersion_real
_atom_type_scat_dispersion_imag
_atom_type_scat_source
C C 0.0181 0.0091 'International Tables Vol C Tables 4.2.6.8 and 6.1.1.4'
H H 0 0 'International Tables Vol C Tables 4.2.6.8 and 6.1.1.4'
Na Na 0.1353 0.1239 'International Tables Vol C Tables 4.2.6.8 and 6.1.1.4'
Ni Ni -3.0029 0.5091 'International Tables Vol C Tables 4.2.6.8 and 6.1.1.4'
O O 0.0492 0.0322 'International Tables Vol C Tables 4.2.6.8 and 6.1.1.4'

loop_
_exptl_crystal_face_index_h
_exptl_crystal_face_index_k
_exptl_crystal_face_index_l
_exptl_crystal_face_perp_dist
-1 1 0 0.0768
1 -1 0 0.1098
0 0 1 0.111
0 -1 0 0.1009
0 1 1 0.1205
1 1 0 0.0994
-1 -1 0 0.0431
-1 0 1 0.0779
1 0 -1 0.1045
1 1 1 0.1099
1 -1 -1 0.1067
-1 1 1 0.1042
-1 0 -1 0.0644
1 0 1 0.0958
14 1 -3 0.0963
11 4 3 0.0917
-13 -3 0 0.0377
-14 1 6 0.0642
-4 -3 -11 0.0606
3 -6 10 0.1012
-4 9 -7 0.0964
-1 3 -13 0.084
8 7 -11 0.0887
4 11 0 0.1038
12 4 -8 0.0932
-12 -6 6 0.0461
11 -4 4 0.0905
2 11 -6 0.0941

loop_
_geom_angle_atom_site_label_1
_geom_angle_atom_site_label_2
_geom_angle_atom_site_label_3
_geom_angle
_geom_angle_site_symmetry_1
_geom_angle_site_symmetry_3
_geom_angle_publ_flag
Na2 Ni1 Na3 121.91(3) 7_556 . ?
Na2 Ni1 Na1 105.52(3) 7_556 . ?
Na1 Ni1 Na3 114.87(3) . . ?
C7 Ni1 Na2 63.07(6) . 7_556 ?
C7 Ni1 Na3 59.18(6) . . ?
C7 Ni1 Na1 141.22(6) . . ?
C7 Ni1 C1 102.58(8) . . ?
C7 Ni1 C13 150.62(9) . . ?
C1 Ni1 Na2 133.58(6) . 7_556 ?
C1 Ni1 Na3 58.40(6) . . ?
C1 Ni1 Na1 56.65(6) . . ?
C1 Ni1 C13 106.77(8) . . ?
C14 Ni1 Na2 64.97(6) . 7_556 ?
C14 Ni1 Na3 139.12(6) . . ?
C14 Ni1 Na1 98.96(6) . . ?
C14 Ni1 C7 107.25(8) . . ?
C14 Ni1 C1 150.12(8) . . ?
C14 Ni1 C13 43.38(8) . . ?
C13 Ni1 Na2 96.38(6) . 7_556 ?
C13 Ni1 Na3 138.98(7) . . ?
C13 Ni1 Na1 61.40(7) . . ?
O1 Na2 Ni1 128.04(5) . 7_556 ?
O1 Na2 C7 108.70(6) . 7_556 ?
O1 Na2 C12 113.82(7) . 7_556 ?
O1 Na2 C14 98.96(7) . 7_556 ?
O1 Na2 C29 130.31(7) . . ?
O1 Na2 C28 100.20(7) . . ?
C7 Na2 Ni1 41.33(4) 7_556 7_556 ?
C7 Na2 C12 30.52(6) 7_556 7_556 ?
C7 Na2 C14 72.15(6) 7_556 7_556 ?
C7 Na2 C29 119.15(7) 7_556 . ?
C7 Na2 C28 148.76(7) 7_556 . ?
C12 Na2 Ni1 63.79(4) 7_556 7_556 ?
C14 Na2 Ni1 40.90(4) 7_556 7_556 ?
C14 Na2 C12 101.13(6) 7_556 7_556 ?
C29 Na2 Ni1 98.06(5) . 7_556 ?
C29 Na2 C12 101.71(7) . 7_556 ?
C29 Na2 C14 107.25(7) . 7_556 ?
C29 Na2 C28 30.31(7) . . ?
C28 Na2 Ni1 124.16(6) . 7_556 ?
C28 Na2 C12 124.89(7) . 7_556 ?
C28 Na2 C14 115.33(7) . 7_556 ?
Ni1 Na3 C2 59.73(4) . . ?
Ni1 Na3 C40A 124.4(3) . . ?
Ni1 Na3 C21 134.0(4) . . ?
O2A Na3 Ni1 108.8(3) . . ?
O2A Na3 C7 110.2(3) . . ?
O2A Na3 C1 129.1(3) . . ?
O2A Na3 C8 84.2(3) . . ?
O2A Na3 C2 110.5(3) . . ?
O2A Na3 C40A 122.4(5) . . ?
O2A Na3 C21 116.4(5) . . ?
C7 Na3 Ni1 40.07(4) . . ?
C7 Na3 C8 30.50(6) . . ?
C7 Na3 C2 97.32(6) . . ?
C7 Na3 C40A 98.4(3) . . ?
C7 Na3 C21 123.1(3) . . ?
C1 Na3 Ni1 40.29(5) . . ?
C1 Na3 C7 72.12(6) . . ?
C1 Na3 C8 100.75(7) . . ?
C1 Na3 C2 27.41(6) . . ?
C1 Na3 C40A 106.7(4) . . ?
C1 Na3 C21 100.0(4) . . ?
C8 Na3 Ni1 62.87(5) . . ?
C8 Na3 C2 122.48(6) . . ?
C8 Na3 C40A 100.4(3) . . ?
C8 Na3 C21 128.3(3) . . ?
C2 Na3 C21 95.4(3) . . ?
O3 Na3 Ni1 135.90(10) . . ?
O3 Na3 C7 114.70(12) . . ?
O3 Na3 C1 108.32(10) . . ?
O3 Na3 C8 115.40(11) . . ?
O3 Na3 C2 107.69(10) . . ?
C40A Na3 C2 114.1(4) . . ?
C40A Na3 C21 28.1(5) . . ?
O3A Na3 Ni1 144.35(10) . . ?
O3A Na3 O2A 96.9(3) . . ?
O3A Na3 C7 147.81(13) . . ?
O3A Na3 C1 104.15(10) . . ?
O3A Na3 C8 146.48(12) . . ?
O3A Na3 C2 88.66(10) . . ?
O3A Na3 C40A 51.0(4) . . ?
O3A Na3 C21 24.7(3) . . ?
O2 Na3 Ni1 118.0(2) . . ?
O2 Na3 C7 118.5(3) . . ?
O2 Na3 C1 134.2(3) . . ?
O2 Na3 C8 91.0(3) . . ?
O2 Na3 C2 112.2(3) . . ?
O2 Na3 O3 105.9(2) . . ?
C1 Na1 Ni1 40.85(5) . . ?
C1 Na1 C6 28.75(6) . . ?
C1 Na1 C2 29.50(6) . . ?
C1 Na1 C13 75.04(7) . . ?
C1 Na1 C22 162.82(8) . . ?
C1 Na1 C28 122.83(8) . . ?
C1 Na1 C25 128.01(7) . . ?
C1 Na1 C26 118.43(8) . . ?
C6 Na1 Ni1 59.97(4) . . ?
C6 Na1 C26 113.23(8) . . ?
C2 Na1 Ni1 62.11(5) . . ?
C2 Na1 C6 47.77(6) . . ?
C2 Na1 C26 91.39(7) . . ?
C13 Na1 Ni1 40.34(5) . . ?
C13 Na1 C6 99.49(6) . . ?
C13 Na1 C2 81.88(7) . . ?
C13 Na1 C22 108.71(8) . . ?
C13 Na1 C28 161.46(8) . . ?
C13 Na1 C25 103.65(8) . . ?
C13 Na1 C26 128.29(8) . . ?
C29 Na1 Ni1 138.89(6) . . ?
C29 Na1 C1 138.50(8) . . ?
C29 Na1 C6 109.85(8) . . ?
C29 Na1 C2 143.70(8) . . ?
C29 Na1 C13 134.10(8) . . ?
C29 Na1 C22 29.24(8) . . ?
C29 Na1 C28 29.09(7) . . ?
C29 Na1 C25 79.57(7) . . ?
C29 Na1 C26 70.65(7) . . ?
C22 Na1 Ni1 133.27(6) . . ?
C22 Na1 C6 137.10(8) . . ?
C22 Na1 C2 164.40(7) . . ?
C22 Na1 C28 52.77(7) . . ?
C22 Na1 C25 68.23(7) . . ?
C22 Na1 C26 73.08(8) . . ?
C28 Na1 Ni1 151.42(6) . . ?
C28 Na1 C6 96.66(7) . . ?
C28 Na1 C2 115.99(7) . . ?
C28 Na1 C26 50.83(7) . . ?
C25 Na1 Ni1 137.63(6) . . ?
C25 Na1 C6 135.32(7) . . ?
C25 Na1 C2 98.57(7) . . ?
C25 Na1 C28 70.23(7) . . ?
C25 Na1 C26 26.70(8) . . ?
C26 Na1 Ni1 150.22(6) . . ?
C30 O1 Na2 113.71(14) . . ?
C32 O1 Na2 131.73(16) . . ?
C32 O1 C30 113.96(19) . . ?
C34A O2A Na3 124.7(9) . . ?
C36A O2A Na3 114.7(8) . . ?
C36A O2A C34A 120.3(12) . . ?
Ni1 C7 Na2 75.61(6) . 7_556 ?
Ni1 C7 Na3 80.75(7) . . ?
Na3 C7 Na2 155.48(8) . 7_556 ?
C12 C7 Ni1 122.22(14) . . ?
C12 C7 Na2 78.83(11) . 7_556 ?
C12 C7 Na3 109.17(13) . . ?
C8 C7 Ni1 125.20(15) . . ?
C8 C7 Na2 119.37(13) . 7_556 ?
C8 C7 Na3 79.86(12) . . ?
C8 C7 C12 112.53(17) . . ?
Ni1 C1 Na3 81.31(7) . . ?
Ni1 C1 Na1 82.50(7) . . ?
Na1 C1 Na3 163.03(9) . . ?
C6 C1 Ni1 121.26(14) . . ?
C6 C1 Na3 99.76(12) . . ?
C6 C1 Na1 92.97(13) . . ?
C2 C1 Ni1 125.91(16) . . ?
C2 C1 Na3 95.47(13) . . ?
C2 C1 Na1 89.90(12) . . ?
C2 C1 C6 112.54(18) . . ?
Na2 C12 H12 76.3 7_556 . ?
C7 C12 Na2 70.64(11) . 7_556 ?
C7 C12 H12 117.9 . . ?
C11 C12 Na2 123.53(14) . 7_556 ?
C11 C12 C7 124.29(19) . . ?
C11 C12 H12 117.9 . . ?
Na1 C6 H6 104.2 . . ?
C1 C6 Na1 58.28(10) . . ?
C1 C6 H6 117.9 . . ?
C5 C6 Na1 107.21(14) . . ?
C5 C6 C1 124.27(19) . . ?
C5 C6 H6 117.9 . . ?
Na3 C8 H8 87.9 . . ?
C7 C8 Na3 69.64(11) . . ?
C7 C8 H8 118.1 . . ?
C9 C8 Na3 112.49(15) . . ?
C9 C8 C7 123.89(19) . . ?
C9 C8 H8 118.1 . . ?
Ni1 C14 H14 113.8 . . ?
C13 C14 Ni1 68.79(11) . . ?
C13 C14 H14 113.8 . . ?
C13 C14 C15 123.21(19) . . ?
C15 C14 Ni1 115.97(15) . . ?
C15 C14 H14 113.8 . . ?
Na3 C2 H2 94.7 . . ?
Na1 C2 Na3 115.88(7) . . ?
Na1 C2 H2 101.4 . . ?
C1 C2 Na3 57.12(10) . . ?
C1 C2 Na1 60.60(11) . . ?
C1 C2 H2 118.2 . . ?
C3 C2 Na3 117.74(14) . . ?
C3 C2 Na1 107.69(15) . . ?
C3 C2 C1 123.7(2) . . ?
C3 C2 H2 118.2 . . ?
C6 C5 H5 119.9 . . ?
C6 C5 C4 120.2(2) . . ?
C4 C5 H5 119.9 . . ?
Ni1 C13 H13 112.8 . . ?
C14 C13 Ni1 67.83(11) . . ?
C14 C13 H13 112.8 . . ?
C14 C13 C20 123.3(2) . . ?
C20 C13 Ni1 120.07(15) . . ?
C20 C13 H13 112.8 . . ?
C12 C11 H11 119.9 . . ?
C10 C11 C12 120.2(2) . . ?
C10 C11 H11 119.9 . . ?
C5 C4 H4 120.7 . . ?
C3 C4 C5 118.6(2) . . ?
C3 C4 H4 120.7 . . ?
C2 C3 H3 119.6 . . ?
C4 C3 C2 120.7(2) . . ?
C4 C3 H3 119.6 . . ?
C8 C9 H9 119.7 . . ?
C10 C9 C8 120.5(2) . . ?
C10 C9 H9 119.7 . . ?
C11 C10 C9 118.49(19) . . ?
C11 C10 H10 120.8 . . ?
C9 C10 H10 120.8 . . ?
Na1 C29 H29 112.7 . . ?
C22 C29 Na1 87.72(14) . . ?
C22 C29 H29 112.7 . . ?
C22 C29 C28 131.5(2) . . ?
C28 C29 Na1 90.02(14) . . ?
C28 C29 H29 112.7 . . ?
Na1 C22 H22 115.5 . . ?
C29 C22 Na1 63.04(12) . . ?
C29 C22 H22 115.5 . . ?
C29 C22 C23 125.5(2) . . ?
C23 C22 Na1 109.04(15) . . ?
C23 C22 H22 115.5 . . ?
C14 C15 H15A 108.7 . . ?
C14 C15 H15B 108.7 . . ?
C14 C15 C16 114.19(19) . . ?
H15A C15 H15B 107.6 . . ?
C16 C15 H15A 108.7 . . ?
C16 C15 H15B 108.7 . . ?
C13 C20 H20A 109.1 . . ?
C13 C20 H20B 109.1 . . ?
C13 C20 C19 112.55(19) . . ?
H20A C20 H20B 107.8 . . ?
C19 C20 H20A 109.1 . . ?
C19 C20 H20B 109.1 . . ?
C15 C16 H16A 109 . . ?
C15 C16 H16B 109 . . ?
H16A C16 H16B 107.8 . . ?
C17 C16 C15 112.9(2) . . ?
C17 C16 H16A 109 . . ?
C17 C16 H16B 109 . . ?
Na2 C28 H28 116 . . ?
C29 C28 Na2 74.27(13) . . ?
C29 C28 H28 116 . . ?
C29 C28 C27 124.1(2) . . ?
C27 C28 Na2 99.90(15) . . ?
C27 C28 H28 116 . . ?
O1 C30 H30A 109 . . ?
O1 C30 H30B 109 . . ?
O1 C30 C31 113.0(2) . . ?
H30A C30 H30B 107.8 . . ?
C31 C30 H30A 109 . . ?
C31 C30 H30B 109 . . ?
C20 C19 H19A 109 . . ?
C20 C19 H19B 109 . . ?
H19A C19 H19B 107.8 . . ?
C18 C19 C20 113.0(2) . . ?
C18 C19 H19A 109 . . ?
C18 C19 H19B 109 . . ?
C28 C27 H27A 109.3 . . ?
C28 C27 H27B 109.3 . . ?
H27A C27 H27B 107.9 . . ?
C26 C27 C28 111.7(2) . . ?
C26 C27 H27A 109.3 . . ?
C26 C27 H27B 109.3 . . ?
Na1 C25 H25 113.2 . . ?
C26 C25 Na1 81.17(19) . . ?
C26 C25 H25 113.2 . . ?
C26 C25 C24 129.3(3) . . ?
C24 C25 Na1 98.2(2) . . ?
C24 C25 H25 113.2 . . ?
C22 C23 H23A 108.1 . . ?
C22 C23 H23B 108.1 . . ?
C22 C23 C24 116.6(3) . . ?
H23A C23 H23B 107.3 . . ?
C24 C23 H23A 108.1 . . ?
C24 C23 H23B 108.1 . . ?
C19 C18 H18 116.9 . . ?
C17 C18 C19 126.2(2) . . ?
C17 C18 H18 116.9 . . ?
C16 C17 H17 117 . . ?
C18 C17 C16 126.0(2) . . ?
C18 C17 H17 117 . . ?
O1 C32 H32A 109.4 . . ?
O1 C32 H32B 109.4 . . ?
O1 C32 C33 111.1(2) . . ?
H32A C32 H32B 108 . . ?
C33 C32 H32A 109.4 . . ?
C33 C32 H32B 109.4 . . ?
C30 C31 H31A 109.5 . . ?
C30 C31 H31B 109.5 . . ?
C30 C31 H31C 109.5 . . ?
H31A C31 H31B 109.5 . . ?
H31A C31 H31C 109.5 . . ?
H31B C31 H31C 109.5 . . ?
H35A C35 H35B 109.5 . . ?
H35A C35 H35C 109.5 . . ?
H35B C35 H35C 109.5 . . ?
C34 C35 H35A 109.5 . . ?
C34 C35 H35B 109.5 . . ?
C34 C35 H35C 109.5 . . ?
C38 O3 Na3 120.7(6) . . ?
C38 O3 C40 111.6(9) . . ?
C40 O3 Na3 124.1(8) . . ?
Na1 C26 H26 115.1 . . ?
C27 C26 Na1 97.03(17) . . ?
C27 C26 H26 115.1 . . ?
C25 C26 Na1 72.13(18) . . ?
C25 C26 C27 128.3(3) . . ?
C25 C26 H26 115.1 . . ?
C32 C33 H33A 109.5 . . ?
C32 C33 H33B 109.5 . . ?
C32 C33 H33C 109.5 . . ?
H33A C33 H33B 109.5 . . ?
H33A C33 H33C 109.5 . . ?
H33B C33 H33C 109.5 . . ?
H38A C38A H38B 108.7 . . ?
O3A C38A H38A 110.5 . . ?
O3A C38A H38B 110.5 . . ?
O3A C38A C39A 106.2(11) . . ?
C39A C38A H38A 110.5 . . ?
C39A C38A H38B 110.5 . . ?
O2A C34A H34A 109.2 . . ?
O2A C34A H34B 109.2 . . ?
H34A C34A H34B 107.9 . . ?
C35A C34A O2A 112.1(11) . . ?
C35A C34A H34A 109.2 . . ?
C35A C34A H34B 109.2 . . ?
O3 C38 H38C 110.6 . . ?
O3 C38 H38D 110.6 . . ?
O3 C38 C39 105.8(10) . . ?
H38C C38 H38D 108.7 . . ?
C39 C38 H38C 110.6 . . ?
C39 C38 H38D 110.6 . . ?
C25 C24 C23 120.4(3) . . ?
C25 C24 H24A 107.2 . . ?
C25 C24 H24B 107.2 . . ?
C23 C24 H24A 107.2 . . ?
C23 C24 H24B 107.2 . . ?
H24A C24 H24B 106.9 . . ?
H40B C40A H40C 109.5 . . ?
H40B C40A H40A 109.5 . . ?
H40C C40A H40A 109.5 . . ?
C21 C40A H40B 109.5 . . ?
C21 C40A H40C 109.5 . . ?
C21 C40A H40A 109.5 . . ?
C38A O3A Na3 131.3(8) . . ?
C21 O3A Na3 111.0(6) . . ?
C21 O3A C38A 112.5(10) . . ?
H36A C36 H36B 108.3 . . ?
C37 C36 H36A 109.9 . . ?
C37 C36 H36B 109.9 . . ?
O2 C36 H36A 109.9 . . ?
O2 C36 H36B 109.9 . . ?
O2 C36 C37 108.8(8) . . ?
H41A C41 H41B 109.5 . . ?
H41A C41 H41C 109.5 . . ?
H41B C41 H41C 109.5 . . ?
C40 C41 H41A 109.5 . . ?
C40 C41 H41B 109.5 . . ?
C40 C41 H41C 109.5 . . ?
C38A C39A H39A 109.5 . . ?
C38A C39A H39B 109.5 . . ?
C38A C39A H39C 109.5 . . ?
H39A C39A H39B 109.5 . . ?
H39A C39A H39C 109.5 . . ?
H39B C39A H39C 109.5 . . ?
C36 C37 H37A 109.5 . . ?
C36 C37 H37B 109.5 . . ?
C36 C37 H37C 109.5 . . ?
H37A C37 H37B 109.5 . . ?
H37A C37 H37C 109.5 . . ?
H37B C37 H37C 109.5 . . ?
H37D C37A H37E 109.5 . . ?
H37D C37A H37F 109.5 . . ?
H37E C37A H37F 109.5 . . ?
C36A C37A H37D 109.5 . . ?
C36A C37A H37E 109.5 . . ?
C36A C37A H37F 109.5 . . ?
Na3 C21 H21A 104.4 . . ?
Na3 C21 H21B 144.4 . . ?
C40A C21 Na3 72.9(10) . . ?
C40A C21 H21A 109.2 . . ?
C40A C21 H21B 109.2 . . ?
O3A C21 C40A 112.0(14) . . ?
O3A C21 H21A 109.2 . . ?
O3A C21 H21B 109.2 . . ?
H21A C21 H21B 107.9 . . ?
C38 C39 H39D 109.5 . . ?
C38 C39 H39E 109.5 . . ?
C38 C39 H39F 109.5 . . ?
H39D C39 H39E 109.5 . . ?
H39D C39 H39F 109.5 . . ?
H39E C39 H39F 109.5 . . ?
O3 C40 H40D 108.4 . . ?
O3 C40 H40E 108.4 . . ?
C41 C40 O3 115.5(11) . . ?
C41 C40 H40D 108.4 . . ?
C41 C40 H40E 108.4 . . ?
H40D C40 H40E 107.5 . . ?
O2A C36A H36C 108.6 . . ?
O2A C36A H36D 108.6 . . ?
C37A C36A O2A 114.6(8) . . ?
C37A C36A H36C 108.6 . . ?
C37A C36A H36D 108.6 . . ?
H36C C36A H36D 107.6 . . ?
C36 O2 Na3 122.0(7) . . ?
C34 O2 Na3 133.6(10) . . ?
C34 O2 C36 103.6(12) . . ?
C35 C34 H34C 109.8 . . ?
C35 C34 H34D 109.8 . . ?
O2 C34 C35 109.2(12) . . ?
O2 C34 H34C 109.8 . . ?
O2 C34 H34D 109.8 . . ?
H34C C34 H34D 108.3 . . ?
C34A C35A H35D 109.5 . . ?
C34A C35A H35E 109.5 . . ?
C34A C35A H35F 109.5 . . ?
H35D C35A H35E 109.5 . . ?
H35D C35A H35F 109.5 . . ?
H35E C35A H35F 109.5 . . ?

loop_
_geom_bond_atom_site_label_1
_geom_bond_atom_site_label_2
_geom_bond_distance
_geom_bond_site_symmetry_2
_geom_bond_publ_flag
Ni1 Na2 2.8777(8) 7_556 ?
Ni1 Na3 3.0079(9) . ?
Ni1 Na1 2.9826(9) . ?
Ni1 C7 1.9618(19) . ?
Ni1 C1 1.968(2) . ?
Ni1 C14 1.959(2) . ?
Ni1 C13 1.972(2) . ?
Na2 O1 2.3316(17) . ?
Na2 C7 2.649(2) 7_556 ?
Na2 C12 2.754(2) 7_556 ?
Na2 C14 2.711(2) 7_556 ?
Na2 C29 2.660(2) . ?
Na2 C28 2.674(3) . ?
Na3 O2A 2.384(15) . ?
Na3 C7 2.617(2) . ?
Na3 C1 2.592(2) . ?
Na3 C8 2.748(2) . ?
Na3 C2 3.072(2) . ?
Na3 O3 2.335(4) . ?
Na3 C40A 3.028(16) . ?
Na3 O3A 2.325(4) . ?
Na3 C21 3.11(2) . ?
Na3 O2 2.304(13) . ?
Na1 C1 2.513(2) . ?
Na1 C6 2.950(2) . ?
Na1 C2 2.884(2) . ?
Na1 C13 2.675(2) . ?
Na1 C29 2.506(2) . ?
Na1 C22 2.809(2) . ?
Na1 C28 2.868(3) . ?
Na1 C25 2.844(3) . ?
Na1 C26 2.952(4) . ?
O1 C30 1.454(3) . ?
O1 C32 1.406(3) . ?
O2A C34A 1.488(16) . ?
O2A C36A 1.463(15) . ?
C7 C12 1.426(3) . ?
C7 C8 1.417(3) . ?
C1 C6 1.421(3) . ?
C1 C2 1.420(3) . ?
C12 H12 0.95 . ?
C12 C11 1.391(3) . ?
C6 H6 0.95 . ?
C6 C5 1.385(3) . ?
C8 H8 0.95 . ?
C8 C9 1.394(3) . ?
C14 H14 1 . ?
C14 C13 1.453(3) . ?
C14 C15 1.509(3) . ?
C2 H2 0.95 . ?
C2 C3 1.395(3) . ?
C5 H5 0.95 . ?
C5 C4 1.388(3) . ?
C13 H13 1 . ?
C13 C20 1.510(3) . ?
C11 H11 0.95 . ?
C11 C10 1.384(3) . ?
C4 H4 0.95 . ?
C4 C3 1.374(3) . ?
C3 H3 0.95 . ?
C9 H9 0.95 . ?
C9 C10 1.388(3) . ?
C10 H10 0.95 . ?
C29 H29 1 . ?
C29 C22 1.373(3) . ?
C29 C28 1.394(3) . ?
C22 H22 1 . ?
C22 C23 1.501(3) . ?
C15 H15A 0.99 . ?
C15 H15B 0.99 . ?
C15 C16 1.564(3) . ?
C20 H20A 0.99 . ?
C20 H20B 0.99 . ?
C20 C19 1.565(3) . ?
C16 H16A 0.99 . ?
C16 H16B 0.99 . ?
C16 C17 1.509(4) . ?
C28 H28 1 . ?
C28 C27 1.514(3) . ?
C30 H30A 0.99 . ?
C30 H30B 0.99 . ?
C30 C31 1.485(4) . ?
C19 H19A 0.99 . ?
C19 H19B 0.99 . ?
C19 C18 1.475(4) . ?
C27 H27A 0.99 . ?
C27 H27B 0.99 . ?
C27 C26 1.506(4) . ?
C25 H25 1 . ?
C25 C26 1.342(4) . ?
C25 C24 1.462(4) . ?
C23 H23A 0.99 . ?
C23 H23B 0.99 . ?
C23 C24 1.523(4) . ?
C18 H18 0.95 . ?
C18 C17 1.321(4) . ?
C17 H17 0.95 . ?
C32 H32A 0.99 . ?
C32 H32B 0.99 . ?
C32 C33 1.452(4) . ?
C31 H31A 0.98 . ?
C31 H31B 0.98 . ?
C31 H31C 0.98 . ?
C35 H35A 0.98 . ?
C35 H35B 0.98 . ?
C35 H35C 0.98 . ?
C35 C34 1.42(2) . ?
O3 C38 1.401(11) . ?
O3 C40 1.472(11) . ?
C26 H26 1 . ?
C33 H33A 0.98 . ?
C33 H33B 0.98 . ?
C33 H33C 0.98 . ?
C38A H38A 0.99 . ?
C38A H38B 0.99 . ?
C38A O3A 1.450(11) . ?
C38A C39A 1.52(2) . ?
C34A H34A 0.99 . ?
C34A H34B 0.99 . ?
C34A C35A 1.44(3) . ?
C38 H38C 0.99 . ?
C38 H38D 0.99 . ?
C38 C39 1.534(17) . ?
C24 H24A 0.99 . ?
C24 H24B 0.99 . ?
C40A H40B 0.98 . ?
C40A H40C 0.98 . ?
C40A H40A 0.98 . ?
C40A C21 1.49(2) . ?
O3A C21 1.39(2) . ?
C36 H36A 0.99 . ?
C36 H36B 0.99 . ?
C36 C37 1.449(9) . ?
C36 O2 1.416(12) . ?
C41 H41A 0.98 . ?
C41 H41B 0.98 . ?
C41 H41C 0.98 . ?
C41 C40 1.43(2) . ?
C39A H39A 0.98 . ?
C39A H39B 0.98 . ?
C39A H39C 0.98 . ?
C37 H37A 0.98 . ?
C37 H37B 0.98 . ?
C37 H37C 0.98 . ?
C37A H37D 0.98 . ?
C37A H37E 0.98 . ?
C37A H37F 0.98 . ?
C37A C36A 1.451(9) . ?
C21 H21A 0.99 . ?
C21 H21B 0.99 . ?
C39 H39D 0.98 . ?
C39 H39E 0.98 . ?
C39 H39F 0.98 . ?
C40 H40D 0.99 . ?
C40 H40E 0.99 . ?
C36A H36C 0.99 . ?
C36A H36D 0.99 . ?
O2 C34 1.369(18) . ?
C34 H34C 0.99 . ?
C34 H34D 0.99 . ?
C35A H35D 0.98 . ?
C35A H35E 0.98 . ?
C35A H35F 0.98 . ?

loop_
_geom_torsion_atom_site_label_1
_geom_torsion_atom_site_label_2
_geom_torsion_atom_site_label_3
_geom_torsion_atom_site_label_4
_geom_torsion
_geom_torsion_site_symmetry_1
_geom_torsion_site_symmetry_2
_geom_torsion_site_symmetry_3
_geom_torsion_site_symmetry_4
_geom_torsion_publ_flag
Ni1 C7 C12 Na2 64.92(12) . . . 7_556 ?
Ni1 C7 C12 C11 -177.11(16) . . . . ?
Ni1 C7 C8 Na3 70.98(13) . . . . ?
Ni1 C7 C8 C9 175.00(16) . . . . ?
Ni1 C1 C6 Na1 -83.03(13) . . . . ?
Ni1 C1 C6 C5 -173.01(17) . . . . ?
Ni1 C1 C2 Na3 -83.22(15) . . . . ?
Ni1 C1 C2 Na1 80.65(14) . . . . ?
Ni1 C1 C2 C3 173.17(16) . . . . ?
Ni1 C14 C13 C20 112.3(2) . . . . ?
Ni1 C14 C15 C16 -156.67(16) . . . . ?
Ni1 C13 C20 C19 151.39(18) . . . . ?
Na2 O1 C30 C31 111.7(2) . . . . ?
Na2 O1 C32 C33 -29.3(4) . . . . ?
Na2 C7 C12 C11 118.0(2) 7_556 . . . ?
Na2 C7 C8 Na3 163.73(13) 7_556 . . . ?
Na2 C7 C8 C9 -92.3(2) 7_556 . . . ?
Na2 C12 C11 C10 90.1(2) 7_556 . . . ?
Na2 C28 C27 C26 -143.3(2) . . . . ?
Na3 O2A C34A C35A 12.1(14) . . . . ?
Na3 O2A C36A C37A -124.0(9) . . . . ?
Na3 C7 C12 Na2 155.95(10) . . . 7_556 ?
Na3 C7 C12 C11 -86.1(2) . . . . ?
Na3 C7 C8 C9 104.0(2) . . . . ?
Na3 C1 C6 Na1 -168.73(11) . . . . ?
Na3 C1 C6 C5 101.3(2) . . . . ?
Na3 C1 C2 Na1 163.87(10) . . . . ?
Na3 C1 C2 C3 -103.6(2) . . . . ?
Na3 C8 C9 C10 82.2(2) . . . . ?
Na3 C2 C3 C4 -67.8(3) . . . . ?
Na3 O3 C38 C39 -28.8(13) . . . . ?
Na3 O3 C40 C41 -87.9(13) . . . . ?
Na3 O3A C21 C40A 30.0(16) . . . . ?
Na3 O2 C34 C35 -4.3(18) . . . . ?
Na1 C1 C6 C5 -90.0(2) . . . . ?
Na1 C1 C2 Na3 -163.87(10) . . . . ?
Na1 C1 C2 C3 92.5(2) . . . . ?
Na1 C6 C5 C4 -63.4(2) . . . . ?
Na1 C2 C3 C4 65.5(2) . . . . ?
Na1 C29 C22 C23 -95.0(2) . . . . ?
Na1 C29 C28 Na2 174.03(8) . . . . ?
Na1 C29 C28 C27 82.6(2) . . . . ?
Na1 C22 C23 C24 10.8(3) . . . . ?
Na1 C25 C26 C27 -84.8(3) . . . . ?
Na1 C25 C24 C23 59.9(3) . . . . ?
C7 C12 C11 C10 1.7(3) . . . . ?
C7 C8 C9 C10 2.4(3) . . . . ?
C1 C6 C5 C4 -0.5(3) . . . . ?
C1 C2 C3 C4 -0.5(3) . . . . ?
C12 C7 C8 Na3 -106.68(16) . . . . ?
C12 C7 C8 C9 -2.7(3) . . . . ?
C12 C11 C10 C9 -2.2(3) . . . . ?
C6 C1 C2 Na3 102.96(16) . . . . ?
C6 C1 C2 Na1 -93.17(16) . . . . ?
C6 C1 C2 C3 -0.7(3) . . . . ?
C6 C5 C4 C3 -0.8(3) . . . . ?
C8 C7 C12 Na2 -117.35(16) . . . 7_556 ?
C8 C7 C12 C11 0.6(3) . . . . ?
C8 C9 C10 C11 0.2(3) . . . . ?
C14 C13 C20 C19 69.5(3) . . . . ?
C14 C15 C16 C17 101.6(2) . . . . ?
C2 C1 C6 Na1 91.12(16) . . . . ?
C2 C1 C6 C5 1.1(3) . . . . ?
C5 C4 C3 C2 1.3(3) . . . . ?
C13 C14 C15 C16 -76.0(3) . . . . ?
C13 C20 C19 C18 -105.3(3) . . . . ?
C29 C22 C23 C24 80.7(3) . . . . ?
C29 C28 C27 C26 -65.7(3) . . . . ?
C22 C29 C28 Na2 87.1(3) . . . . ?
C22 C29 C28 C27 -4.4(4) . . . . ?
C22 C23 C24 C25 -54.8(4) . . . . ?
C15 C14 C13 Ni1 -107.9(2) . . . . ?
C15 C14 C13 C20 4.4(3) . . . . ?
C15 C16 C17 C18 -70.5(3) . . . . ?
C20 C19 C18 C17 75.0(3) . . . . ?
C28 C29 C22 Na1 88.0(3) . . . . ?
C28 C29 C22 C23 -7.0(4) . . . . ?
C28 C27 C26 Na1 3.8(2) . . . . ?
C28 C27 C26 C25 76.5(4) . . . . ?
C30 O1 C32 C33 160.3(3) . . . . ?
C19 C18 C17 C16 -0.4(4) . . . . ?
C32 O1 C30 C31 -76.1(3) . . . . ?
C26 C25 C24 C23 -25.4(5) . . . . ?
C38A O3A C21 Na3 157.5(10) . . . . ?
C38A O3A C21 C40A -172.5(13) . . . . ?
C34A O2A C36A C37A 61.5(15) . . . . ?
C38 O3 C40 C41 70.7(15) . . . . ?
C24 C25 C26 Na1 93.4(3) . . . . ?
C24 C25 C26 C27 8.6(6) . . . . ?
C36 O2 C34 C35 -173.6(10) . . . . ?
C39A C38A O3A Na3 -30.9(14) . . . . ?
C39A C38A O3A C21 177.5(11) . . . . ?
C37 C36 O2 Na3 6.5(12) . . . . ?
C37 C36 O2 C34 177.4(10) . . . . ?
C40 O3 C38 C39 171.8(11) . . . . ?
C36A O2A C34A C35A -173.9(12) . . . . ?

loop_
_exptl_oxdiff_crystal_face_indexfrac_h
_exptl_oxdiff_crystal_face_indexfrac_k
_exptl_oxdiff_crystal_face_indexfrac_l
_exptl_oxdiff_crystal_face_x
_exptl_oxdiff_crystal_face_y
_exptl_oxdiff_crystal_face_z
-0.9988 1.0004 -0.0005 -0.0969 0.034 -0.0523
0.9988 -1.0004 0.0005 0.0969 -0.034 0.0523
0 -0.0006 0.9996 0.0498 0.0032 -0.054
-0.001 -0.9998 0 0.0582 0.0317 0.0555
0.001 0.9993 0.9995 -0.0084 -0.0285 -0.1095
1.0009 0.9992 0.0004 -0.0194 -0.0973 -0.0587
-1.0009 -0.9992 -0.0004 0.0194 0.0973 0.0587
-0.9999 0 0.9991 0.011 0.0688 -0.0508
0.9999 0 -0.9991 -0.011 -0.0688 0.0508
1.0009 0.9987 1 0.0304 -0.0941 -0.1127
0.9988 -0.9999 -0.9991 0.0471 -0.0371 0.1063
-0.9988 0.9999 0.9991 -0.0471 0.0371 -0.1063
-0.9999 0.0012 -1 -0.0885 0.0625 0.0572
0.9999 -0.0012 1 0.0885 -0.0625 -0.0572
13.7758 0.8349 -3.0672 0.3318 -0.9404 0.0752
11.0085 4.3774 2.6961 0.3053 -0.8525 -0.4243
-12.7148 -2.8159 -0.0064 -0.3284 0.9237 0.1976
-13.854 0.9926 5.6263 -0.3138 0.8958 -0.3148
-4.0583 -3.388 -10.956 -0.5051 0.339 0.7937
2.8509 -5.7396 10.4766 0.966 0.0271 -0.2571
-4.0722 8.564 -6.812 -0.9953 -0.0247 -0.0939
-1.4206 2.5246 -12.6974 -0.834 -0.0264 0.5511
7.6644 6.5377 -11.0453 -0.6339 -0.7444 0.2097
3.6539 11.1236 -0.1493 -0.5137 -0.5918 -0.6212
12.2955 4.4823 -7.9237 -0.1796 -0.9737 0.1401
-11.9831 -5.5758 6.4642 0.1827 0.9832 -0.0015
10.68 -3.8799 3.7048 0.8236 -0.5669 -0.0194
2.3096 10.5641 -5.8835 -0.8186 -0.5039 -0.2757
